data_7060192
loop_
_publ_author_name
'Vieriu, Sabina-M\(ad\(alina'
'Some\,san, Adrian-Alexandru'
'Silvestru, Cristian'
'Licarete, Emilia'
'Banciu, Manuela'
'Varga, Richard A.'

_publ_section_title
;
 Synthesis, structural characterization and in vitro antiproliferative
 effects of novel organotin(iv) compounds with nicotinate and
 isonicotinate moieties on carcinoma cells
;
_journal_issue 2
_journal_name_full 'New Journal of Chemistry'
_journal_page_first 1020
_journal_page_last 1028
_journal_paper_doi 10.1039/D0NJ05069E
_journal_volume 45
_journal_year 2021
_chemical_formula_sum 'C17 H19 N O4 Sn'
_chemical_formula_weight 420.02
_space_group_crystal_system triclinic
_space_group_IT_number 2
_space_group_name_Hall '-P 1'
_space_group_name_H-M_alt 'P -1'
_atom_sites_solution_hydrogens geom
_audit_creation_method SHELXL-2018/3
_audit_update_record
;
2020-07-06 deposited with the CCDC.	2020-12-01 downloaded from the CCDC.
;
_cell_angle_alpha 104.291(4)
_cell_angle_beta 107.472(4)
_cell_angle_gamma 91.291(4)
_cell_formula_units_Z 2
_cell_length_a 9.142(2)
_cell_length_b 9.455(2)
_cell_length_c 11.142(3)
_cell_measurement_reflns_used 3259
_cell_measurement_temperature 297(2)
_cell_measurement_theta_max 23.02
_cell_measurement_theta_min 2.23
_cell_volume 885.3(4)
_computing_cell_refinement 'Bruker SMART'
_computing_data_collection 'Bruker SMART'
_computing_data_reduction 'Bruker SAINT'
_computing_molecular_graphics 'Bruker SHELXTL'
_computing_publication_material 'Bruker SHELXTL'
_computing_structure_refinement 'SHELXL-2016/6 (Sheldrick, 2016)'
_computing_structure_solution 'SHELXL-2016/6 (Sheldrick, 2016)'
_diffrn_ambient_temperature 297(2)
_diffrn_measured_fraction_theta_full 0.998
_diffrn_measured_fraction_theta_max 0.998
_diffrn_measurement_device_type 'CCD area detector'
_diffrn_measurement_method 'phi and omega scans'
_diffrn_radiation_monochromator graphite
_diffrn_radiation_source 'sealed tube'
_diffrn_radiation_type MoK\a
_diffrn_radiation_wavelength 0.71073
_diffrn_reflns_av_R_equivalents 0.0340
_diffrn_reflns_av_unetI/netI 0.0376
_diffrn_reflns_Laue_measured_fraction_full 0.998
_diffrn_reflns_Laue_measured_fraction_max 0.998
_diffrn_reflns_limit_h_max 10
_diffrn_reflns_limit_h_min -10
_diffrn_reflns_limit_k_max 11
_diffrn_reflns_limit_k_min -11
_diffrn_reflns_limit_l_max 13
_diffrn_reflns_limit_l_min -13
_diffrn_reflns_number 8642
_diffrn_reflns_point_group_measured_fraction_full 0.998
_diffrn_reflns_point_group_measured_fraction_max 0.998
_diffrn_reflns_theta_full 25.000
_diffrn_reflns_theta_max 25.000
_diffrn_reflns_theta_min 1.988
_exptl_absorpt_coefficient_mu 1.461
_exptl_absorpt_correction_T_max 0.7789
_exptl_absorpt_correction_T_min 0.7115
_exptl_absorpt_correction_type multi-scan
_exptl_absorpt_process_details 'Bruker, 2001.'
_exptl_crystal_colour colourless
_exptl_crystal_density_diffrn 1.576
_exptl_crystal_description block
_exptl_crystal_F_000 420
_exptl_crystal_size_max 0.250
_exptl_crystal_size_mid 0.190
_exptl_crystal_size_min 0.180
_refine_diff_density_max 0.774
_refine_diff_density_min -0.275
_refine_diff_density_rms 0.073
_refine_ls_extinction_method none
_refine_ls_goodness_of_fit_ref 1.051
_refine_ls_hydrogen_treatment constr
_refine_ls_matrix_type full
_refine_ls_number_parameters 210
_refine_ls_number_reflns 3118
_refine_ls_number_restraints 0
_refine_ls_restrained_S_all 1.051
_refine_ls_R_factor_all 0.0367
_refine_ls_R_factor_gt 0.0327
_refine_ls_shift/su_max 0.000
_refine_ls_shift/su_mean 0.000
_refine_ls_structure_factor_coef Fsqd
_refine_ls_weighting_details 'w=1/[\s^2^(Fo^2^)+(0.0385P)^2^+0.3363P] where P=(Fo^2^+2Fc^2^)/3'
_refine_ls_weighting_scheme calc
_refine_ls_wR_factor_gt 0.0778
_refine_ls_wR_factor_ref 0.0808
_reflns_Friedel_coverage 0.000
_reflns_number_gt 2821
_reflns_number_total 3118
_reflns_threshold_expression 'I > 2\s(I)'
_cod_data_source_file d0nj05069e2.cif
_cod_data_source_block 776r
_cod_depositor_comments 'Adding full bibliography for 7060192--7060195.cif.'
_cod_original_cell_volume 885.3(3)
_cod_database_code 7060192
_shelx_shelxl_version_number 2018/3
_shelx_space_group_comment
;
The symmetry employed for this shelxl refinement is uniquely defined
by the following loop, which should always be used as a source of
symmetry information in preference to the above space-group names.
They are only intended as comments.
;
_shelx_estimated_absorpt_t_min 0.712
_shelx_estimated_absorpt_t_max 0.779

loop_
_space_group_symop_operation_xyz
'x, y, z'
'-x, -y, -z'

loop_
_atom_site_label
_atom_site_type_symbol
_atom_site_fract_x
_atom_site_fract_y
_atom_site_fract_z
_atom_site_U_iso_or_equiv
_atom_site_adp_type
_atom_site_occupancy
_atom_site_site_symmetry_order
_atom_site_calc_flag
_atom_site_refinement_flags_posn
_atom_site_refinement_flags_adp
_atom_site_refinement_flags_occupancy
_atom_site_disorder_assembly
_atom_site_disorder_group
Sn1 Sn 0.19911(3) 0.35982(3) 0.78238(2) 0.04892(12) Uani 1 1 d . . . . .
C1 C 0.2600(4) 0.5733(4) 0.7688(3) 0.0468(8) Uani 1 1 d . . . . .
C12 C 0.4816(4) 0.2429(4) 0.7396(4) 0.0552(9) Uani 1 1 d . . . . .
C7 C -0.0179(4) 0.6287(4) 0.7293(4) 0.0509(9) Uani 1 1 d . . . . .
H7 H -0.047861 0.694706 0.798772 0.061 Uiso 1 1 calc R U . . .
C2 C 0.1477(4) 0.6699(4) 0.7466(4) 0.0476(8) Uani 1 1 d . . . . .
C16 C 0.7794(5) -0.0180(5) 0.7046(5) 0.0672(11) Uani 1 1 d . . . . .
H16 H 0.807096 -0.077567 0.636692 0.081 Uiso 1 1 calc R U . . .
C3 C 0.1878(5) 0.8104(5) 0.7425(5) 0.0672(11) Uani 1 1 d . . . . .
H3 H 0.112682 0.874475 0.728033 0.081 Uiso 1 1 calc R U . . .
C6 C 0.4104(5) 0.6222(5) 0.7865(4) 0.0644(11) Uani 1 1 d . . . . .
H6 H 0.486680 0.559327 0.801550 0.077 Uiso 1 1 calc R U . . .
C11 C 0.1646(6) 0.3535(6) 0.9607(5) 0.0823(14) Uani 1 1 d . . . . .
H11A H 0.216809 0.276045 0.991347 0.123 Uiso 1 1 calc R U . . .
H11B H 0.056248 0.335896 0.947271 0.123 Uiso 1 1 calc R U . . .
H11C H 0.204970 0.445590 1.024418 0.123 Uiso 1 1 calc R U . . .
C10 C 0.0838(5) 0.1836(4) 0.6190(4) 0.0684(11) Uani 1 1 d . . . . .
H10A H 0.148437 0.105240 0.613281 0.103 Uiso 1 1 calc R U . . .
H10B H 0.061301 0.216402 0.541037 0.103 Uiso 1 1 calc R U . . .
H10C H -0.010609 0.149306 0.628575 0.103 Uiso 1 1 calc R U . . .
C14 C 0.6912(5) 0.1489(4) 0.8982(4) 0.0615(10) Uani 1 1 d . . . . .
H14 H 0.663178 0.203957 0.967915 0.074 Uiso 1 1 calc R U . . .
C13 C 0.6151(4) 0.1533(4) 0.7723(4) 0.0509(9) Uani 1 1 d . . . . .
C15 C 0.8099(5) 0.0611(5) 0.9188(4) 0.0716(12) Uani 1 1 d . . . . .
H15 H 0.861579 0.060339 1.004322 0.086 Uiso 1 1 calc R U . . .
C8 C -0.1969(5) 0.4304(6) 0.6433(8) 0.115(2) Uani 1 1 d . . . . .
H8A H -0.264511 0.405031 0.689051 0.138 Uiso 1 1 calc R U . . .
H8B H -0.193880 0.344023 0.576046 0.138 Uiso 1 1 calc R U . . .
C17 C 0.6619(5) 0.0687(4) 0.6728(4) 0.0579(10) Uani 1 1 d . . . . .
H17 H 0.615353 0.070234 0.586657 0.069 Uiso 1 1 calc R U . . .
C9 C -0.2520(6) 0.5484(6) 0.5862(5) 0.0849(15) Uani 1 1 d . . . . .
H9A H -0.305971 0.511584 0.493412 0.102 Uiso 1 1 calc R U . . .
H9B H -0.320204 0.602219 0.628339 0.102 Uiso 1 1 calc R U . . .
C4 C 0.3383(6) 0.8551(5) 0.7596(6) 0.0848(15) Uani 1 1 d . . . . .
H4 H 0.364479 0.949172 0.755877 0.102 Uiso 1 1 calc R U . . .
C5 C 0.4503(5) 0.7621(5) 0.7822(5) 0.0815(14) Uani 1 1 d . . . . .
H5 H 0.552321 0.793114 0.794576 0.098 Uiso 1 1 calc R U . . .
O1 O -0.0449(3) 0.4818(3) 0.7327(3) 0.0627(7) Uani 1 1 d . . . . .
O2 O -0.1132(3) 0.6381(4) 0.6096(3) 0.0797(9) Uani 1 1 d . . . . .
N1 N 0.8553(4) -0.0220(4) 0.8251(4) 0.0748(10) Uani 1 1 d . . . . .
O3 O 0.4203(3) 0.2855(3) 0.8323(3) 0.0619(7) Uani 1 1 d . . . . .
O4 O 0.4359(4) 0.2667(4) 0.6332(3) 0.0784(9) Uani 1 1 d . . . . .

loop_
_atom_site_aniso_label
_atom_site_aniso_U_11
_atom_site_aniso_U_22
_atom_site_aniso_U_33
_atom_site_aniso_U_23
_atom_site_aniso_U_13
_atom_site_aniso_U_12
Sn1 0.05092(18) 0.04585(18) 0.05771(19) 0.01907(13) 0.02323(13) 0.01687(12)
C1 0.046(2) 0.0431(19) 0.053(2) 0.0116(16) 0.0189(16) 0.0088(16)
C12 0.051(2) 0.050(2) 0.070(3) 0.0212(19) 0.022(2) 0.0142(18)
C7 0.053(2) 0.045(2) 0.058(2) 0.0139(17) 0.0199(18) 0.0159(17)
C2 0.048(2) 0.0407(19) 0.056(2) 0.0132(16) 0.0186(17) 0.0123(16)
C16 0.064(3) 0.063(3) 0.080(3) 0.013(2) 0.036(2) 0.024(2)
C3 0.062(3) 0.046(2) 0.097(3) 0.025(2) 0.025(2) 0.0149(19)
C6 0.050(2) 0.056(2) 0.086(3) 0.015(2) 0.022(2) 0.0124(19)
C11 0.087(3) 0.110(4) 0.074(3) 0.045(3) 0.043(3) 0.038(3)
C10 0.075(3) 0.050(2) 0.079(3) 0.010(2) 0.029(2) 0.005(2)
C14 0.056(2) 0.055(2) 0.065(3) 0.006(2) 0.015(2) 0.0193(19)
C13 0.0414(19) 0.041(2) 0.072(3) 0.0158(18) 0.0196(18) 0.0083(15)
C15 0.062(3) 0.076(3) 0.066(3) 0.014(2) 0.007(2) 0.031(2)
C8 0.048(3) 0.074(4) 0.210(7) 0.054(4) 0.009(4) 0.003(2)
C17 0.060(2) 0.057(2) 0.063(2) 0.0175(19) 0.026(2) 0.0159(19)
C9 0.063(3) 0.106(4) 0.080(3) 0.034(3) 0.009(2) -0.006(3)
C4 0.078(3) 0.054(3) 0.130(5) 0.034(3) 0.038(3) -0.002(2)
C5 0.055(3) 0.066(3) 0.124(4) 0.020(3) 0.034(3) 0.000(2)
O1 0.0467(15) 0.0621(17) 0.093(2) 0.0431(15) 0.0233(14) 0.0124(13)
O2 0.0573(18) 0.099(2) 0.086(2) 0.0562(19) 0.0032(16) 0.0013(16)
N1 0.062(2) 0.072(2) 0.089(3) 0.017(2) 0.025(2) 0.0313(19)
O3 0.0564(16) 0.0687(18) 0.0699(18) 0.0253(14) 0.0262(14) 0.0326(14)
O4 0.080(2) 0.094(2) 0.080(2) 0.0448(18) 0.0332(17) 0.0451(18)

loop_
_atom_type_symbol
_atom_type_description
_atom_type_scat_dispersion_real
_atom_type_scat_dispersion_imag
_atom_type_scat_source
C C 0.0033 0.0016 'International Tables Vol C Tables 4.2.6.8 and 6.1.1.4'
H H 0.0000 0.0000 'International Tables Vol C Tables 4.2.6.8 and 6.1.1.4'
N N 0.0061 0.0033 'International Tables Vol C Tables 4.2.6.8 and 6.1.1.4'
O O 0.0106 0.0060 'International Tables Vol C Tables 4.2.6.8 and 6.1.1.4'
Sn Sn -0.6537 1.4246 'International Tables Vol C Tables 4.2.6.8 and 6.1.1.4'

loop_
_geom_angle_atom_site_label_1
_geom_angle_atom_site_label_2
_geom_angle_atom_site_label_3
_geom_angle
_geom_angle_site_symmetry_1
_geom_angle_site_symmetry_3
_geom_angle_publ_flag
C10 Sn1 O3 99.25(15) . . ?
C10 Sn1 C11 115.8(2) . . ?
O3 Sn1 C11 93.77(15) . . ?
C10 Sn1 C1 123.70(16) . . ?
O3 Sn1 C1 99.75(12) . . ?
C11 Sn1 C1 115.13(18) . . ?
C10 Sn1 O1 87.00(14) . . ?
O3 Sn1 O1 172.37(10) . . ?
C11 Sn1 O1 87.37(14) . . ?
C1 Sn1 O1 73.00(11) . . ?
C6 C1 C2 118.2(3) . . ?
C6 C1 Sn1 121.7(3) . . ?
C2 C1 Sn1 120.1(3) . . ?
O4 C12 O3 124.9(4) . . ?
O4 C12 C13 120.8(4) . . ?
O3 C12 C13 114.3(4) . . ?
O2 C7 O1 105.8(3) . . ?
O2 C7 C2 111.4(3) . . ?
O1 C7 C2 112.1(3) . . ?
O2 C7 H7 109.1 . . ?
O1 C7 H7 109.1 . . ?
C2 C7 H7 109.1 . . ?
C3 C2 C1 120.3(4) . . ?
C3 C2 C7 117.4(3) . . ?
C1 C2 C7 122.3(3) . . ?
N1 C16 C17 124.4(4) . . ?
N1 C16 H16 117.8 . . ?
C17 C16 H16 117.8 . . ?
C4 C3 C2 120.1(4) . . ?
C4 C3 H3 120.0 . . ?
C2 C3 H3 120.0 . . ?
C5 C6 C1 121.5(4) . . ?
C5 C6 H6 119.2 . . ?
C1 C6 H6 119.2 . . ?
Sn1 C11 H11A 109.5 . . ?
Sn1 C11 H11B 109.5 . . ?
H11A C11 H11B 109.5 . . ?
Sn1 C11 H11C 109.5 . . ?
H11A C11 H11C 109.5 . . ?
H11B C11 H11C 109.5 . . ?
Sn1 C10 H10A 109.5 . . ?
Sn1 C10 H10B 109.5 . . ?
H10A C10 H10B 109.5 . . ?
Sn1 C10 H10C 109.5 . . ?
H10A C10 H10C 109.5 . . ?
H10B C10 H10C 109.5 . . ?
C13 C14 C15 118.5(4) . . ?
C13 C14 H14 120.7 . . ?
C15 C14 H14 120.7 . . ?
C14 C13 C17 118.0(3) . . ?
C14 C13 C12 122.5(4) . . ?
C17 C13 C12 119.5(4) . . ?
N1 C15 C14 124.5(4) . . ?
N1 C15 H15 117.8 . . ?
C14 C15 H15 117.8 . . ?
O1 C8 C9 106.9(4) . . ?
O1 C8 H8A 110.3 . . ?
C9 C8 H8A 110.3 . . ?
O1 C8 H8B 110.3 . . ?
C9 C8 H8B 110.3 . . ?
H8A C8 H8B 108.6 . . ?
C16 C17 C13 118.4(4) . . ?
C16 C17 H17 120.8 . . ?
C13 C17 H17 120.8 . . ?
O2 C9 C8 103.0(4) . . ?
O2 C9 H9A 111.2 . . ?
C8 C9 H9A 111.2 . . ?
O2 C9 H9B 111.2 . . ?
C8 C9 H9B 111.2 . . ?
H9A C9 H9B 109.1 . . ?
C5 C4 C3 120.5(4) . . ?
C5 C4 H4 119.7 . . ?
C3 C4 H4 119.7 . . ?
C4 C5 C6 119.5(4) . . ?
C4 C5 H5 120.3 . . ?
C6 C5 H5 120.3 . . ?
C7 O1 C8 105.4(3) . . ?
C7 O1 Sn1 112.3(2) . . ?
C8 O1 Sn1 132.3(3) . . ?
C7 O2 C9 105.1(3) . . ?
C15 N1 C16 116.1(4) . . ?
C12 O3 Sn1 117.7(2) . . ?

loop_
_geom_bond_atom_site_label_1
_geom_bond_atom_site_label_2
_geom_bond_distance
_geom_bond_site_symmetry_2
_geom_bond_publ_flag
Sn1 C10 2.114(4) . ?
Sn1 O3 2.115(3) . ?
Sn1 C11 2.118(4) . ?
Sn1 C1 2.135(4) . ?
Sn1 O1 2.510(3) . ?
C1 C6 1.381(5) . ?
C1 C2 1.396(5) . ?
C12 O4 1.213(5) . ?
C12 O3 1.302(5) . ?
C12 C13 1.507(5) . ?
C7 O2 1.382(4) . ?
C7 O1 1.417(4) . ?
C7 C2 1.497(5) . ?
C7 H7 0.9800 . ?
C2 C3 1.386(5) . ?
C16 N1 1.325(6) . ?
C16 C17 1.380(6) . ?
C16 H16 0.9300 . ?
C3 C4 1.373(6) . ?
C3 H3 0.9300 . ?
C6 C5 1.380(6) . ?
C6 H6 0.9300 . ?
C11 H11A 0.9600 . ?
C11 H11B 0.9600 . ?
C11 H11C 0.9600 . ?
C10 H10A 0.9600 . ?
C10 H10B 0.9600 . ?
C10 H10C 0.9600 . ?
C14 C13 1.378(5) . ?
C14 C15 1.380(5) . ?
C14 H14 0.9300 . ?
C13 C17 1.383(5) . ?
C15 N1 1.322(6) . ?
C15 H15 0.9300 . ?
C8 O1 1.435(6) . ?
C8 C9 1.445(7) . ?
C8 H8A 0.9700 . ?
C8 H8B 0.9700 . ?
C17 H17 0.9300 . ?
C9 O2 1.429(5) . ?
C9 H9A 0.9700 . ?
C9 H9B 0.9700 . ?
C4 C5 1.371(7) . ?
C4 H4 0.9300 . ?
C5 H5 0.9300 . ?

loop_
_geom_torsion_atom_site_label_1
_geom_torsion_atom_site_label_2
_geom_torsion_atom_site_label_3
_geom_torsion_atom_site_label_4
_geom_torsion
_geom_torsion_site_symmetry_1
_geom_torsion_site_symmetry_2
_geom_torsion_site_symmetry_3
_geom_torsion_site_symmetry_4
_geom_torsion_publ_flag
C6 C1 C2 C3 0.1(6) . . . . ?
Sn1 C1 C2 C3 177.7(3) . . . . ?
C6 C1 C2 C7 -178.6(4) . . . . ?
Sn1 C1 C2 C7 -1.0(5) . . . . ?
O2 C7 C2 C3 60.4(5) . . . . ?
O1 C7 C2 C3 178.8(4) . . . . ?
O2 C7 C2 C1 -120.9(4) . . . . ?
O1 C7 C2 C1 -2.5(5) . . . . ?
C1 C2 C3 C4 0.3(7) . . . . ?
C7 C2 C3 C4 179.0(4) . . . . ?
C2 C1 C6 C5 -0.1(7) . . . . ?
Sn1 C1 C6 C5 -177.7(4) . . . . ?
C15 C14 C13 C17 0.2(6) . . . . ?
C15 C14 C13 C12 178.5(4) . . . . ?
O4 C12 C13 C14 166.1(4) . . . . ?
O3 C12 C13 C14 -16.1(5) . . . . ?
O4 C12 C13 C17 -15.6(6) . . . . ?
O3 C12 C13 C17 162.2(4) . . . . ?
C13 C14 C15 N1 -1.1(7) . . . . ?
N1 C16 C17 C13 -2.7(7) . . . . ?
C14 C13 C17 C16 1.5(6) . . . . ?
C12 C13 C17 C16 -176.8(4) . . . . ?
O1 C8 C9 O2 19.6(7) . . . . ?
C2 C3 C4 C5 -0.6(8) . . . . ?
C3 C4 C5 C6 0.6(8) . . . . ?
C1 C6 C5 C4 -0.2(8) . . . . ?
O2 C7 O1 C8 -24.3(5) . . . . ?
C2 C7 O1 C8 -146.0(4) . . . . ?
O2 C7 O1 Sn1 125.8(3) . . . . ?
C2 C7 O1 Sn1 4.2(4) . . . . ?
C9 C8 O1 C7 2.3(6) . . . . ?
C9 C8 O1 Sn1 -139.3(4) . . . . ?
O1 C7 O2 C9 37.4(4) . . . . ?
C2 C7 O2 C9 159.5(4) . . . . ?
C8 C9 O2 C7 -34.9(6) . . . . ?
C14 C15 N1 C16 0.1(7) . . . . ?
C17 C16 N1 C15 1.8(7) . . . . ?
O4 C12 O3 Sn1 14.1(6) . . . . ?
C13 C12 O3 Sn1 -163.6(2) . . . . ?
